data_7010622
loop_
_publ_author_name
'Zucchi, Ga\"el'
'Scopelliti, Rosario'
'B\"unzli, Jean-Claude G.'

_publ_section_title
;
 Importance of the chromophore orientation to the ligand-to-metal
 energy transfer in lanthanide complexes with pendant-arm fitted cyclen
 derivatives&#x200A;
;
_journal_issue 13
_journal_name_full 'Journal of the Chemical Society, Dalton Transactions'
_journal_page_first 1975
_journal_paper_doi 10.1039/b101312m
_journal_year 2001
_chemical_formula_sum 'C43 H58 Eu F9 N8 O18 S3'
_chemical_formula_weight 1394.11
_chemical_name_systematic
; 
? 
;
_space_group_IT_number 15
_symmetry_cell_setting monoclinic
_symmetry_space_group_name_Hall '-I 2ya'
_symmetry_space_group_name_H-M 'I 1 2/a 1'
_atom_sites_solution_hydrogens geom
_atom_sites_solution_primary direct
_atom_sites_solution_secondary difmap
_audit_creation_method SHELXL-97
_cell_angle_alpha 90.00
_cell_angle_beta 92.58(3)
_cell_angle_gamma 90.00
_cell_formula_units_Z 8
_cell_length_a 21.556(4)
_cell_length_b 23.387(5)
_cell_length_c 23.239(5)
_cell_measurement_temperature 143(2)
_cell_volume 11704(4)
_computing_cell_refinement 'Bruker XSCANS'
_computing_data_collection 'Bruker XSCANS'
_computing_data_reduction 'Bruker SHELXTL'
_computing_molecular_graphics 'Bruker SHELXTL'
_computing_publication_material 'Bruker SHELXTL'
_computing_structure_refinement 'SHELXL-97 (Sheldrick, 1997)'
_computing_structure_solution 'SHELXS-97 (Sheldrick, 1990)'
_diffrn_ambient_temperature 143(2)
_diffrn_measured_fraction_theta_full 0.000
_diffrn_measured_fraction_theta_max 0.922
_diffrn_measurement_device_type 'Bruker P4'
_diffrn_measurement_method '\w scans'
_diffrn_radiation_monochromator graphite
_diffrn_radiation_source 'fine-focus sealed tube'
_diffrn_radiation_type MoK\a
_diffrn_radiation_wavelength 0.71070
_diffrn_reflns_av_R_equivalents 0.0470
_diffrn_reflns_av_sigmaI/netI 0.0426
_diffrn_reflns_limit_h_max 23
_diffrn_reflns_limit_h_min -23
_diffrn_reflns_limit_k_max 27
_diffrn_reflns_limit_k_min -27
_diffrn_reflns_limit_l_max 27
_diffrn_reflns_limit_l_min -27
_diffrn_reflns_number 34295
_diffrn_reflns_theta_full 0.50
_diffrn_reflns_theta_max 25.03
_diffrn_reflns_theta_min 1.24
_exptl_absorpt_coefficient_mu 1.280
_exptl_absorpt_correction_T_max 0.8117
_exptl_absorpt_correction_T_min 0.6700
_exptl_absorpt_correction_type none
_exptl_crystal_density_diffrn 1.582
_exptl_crystal_density_method 'not measured'
_exptl_crystal_F_000 5664
_exptl_crystal_size_max 0.34
_exptl_crystal_size_mid 0.30
_exptl_crystal_size_min 0.17
_refine_diff_density_max 1.135
_refine_diff_density_min -0.837
_refine_diff_density_rms 0.130
_refine_ls_extinction_coef 0.00138(15)
_refine_ls_extinction_expression Fc^*^=kFc[1+0.001xFc^2^\l^3^/sin(2\q)]^-1/4^
_refine_ls_extinction_method SHELXL
_refine_ls_goodness_of_fit_ref 1.061
_refine_ls_hydrogen_treatment mixed
_refine_ls_matrix_type full
_refine_ls_number_parameters 769
_refine_ls_number_reflns 9529
_refine_ls_number_restraints 97
_refine_ls_restrained_S_all 1.108
_refine_ls_R_factor_all 0.0831
_refine_ls_R_factor_gt 0.0656
_refine_ls_shift/su_max 0.001
_refine_ls_shift/su_mean 0.000
_refine_ls_structure_factor_coef Fsqd
_refine_ls_weighting_details 'calc w=1/[\s^2^(Fo^2^)+(0.1503P)^2^+0.0000P] where P=(Fo^2^+2Fc^2^)/3'
_refine_ls_weighting_scheme calc
_refine_ls_wR_factor_gt 0.1958
_refine_ls_wR_factor_ref 0.2097
_reflns_number_gt 6956
_reflns_number_total 9529
_reflns_threshold_expression >2sigma(I)
_cod_data_source_file b101312m.txt
_cod_data_source_block bunz32
_cod_depositor_comments
;
The following automatic conversions were performed:
'_symmetry_cell_setting' value 'Monoclinic' changed to 'monoclinic'
according to '/home/saulius/struct/CIF-dictionaries/cif_core.dic'
dictionary named 'cif_core.dic' version 2.4.1 from 2010-06-29.

Automatic conversion script
Id: cif_fix_enum 1527 2010-12-29 10:47:43Z saulius 
;
_cod_original_sg_symbol_H-M I2/a
_cod_database_code 7010622

loop_
_symmetry_equiv_pos_as_xyz
'x, y, z'
'-x+1/2, y, -z'
'x+1/2, y+1/2, z+1/2'
'-x+1, y+1/2, -z+1/2'
'-x, -y, -z'
'x-1/2, -y, z'
'-x+1/2, -y+1/2, -z+1/2'
'x, -y+1/2, z+1/2'

loop_
_atom_site_label
_atom_site_type_symbol
_atom_site_fract_x
_atom_site_fract_y
_atom_site_fract_z
_atom_site_U_iso_or_equiv
_atom_site_adp_type
_atom_site_occupancy
_atom_site_symmetry_multiplicity
_atom_site_calc_flag
_atom_site_refinement_flags
_atom_site_disorder_assembly
_atom_site_disorder_group
Eu1 Eu 0.025138(15) 0.078882(15) 0.249892(15) 0.0592(2) Uani 1 1 d . . .
N1 N -0.0493(3) 0.1644(3) 0.2131(3) 0.0838(19) Uani 1 1 d . . .
C1 C -0.0506(4) 0.2119(4) 0.2561(4) 0.087(3) Uani 1 1 d . . .
H1A H -0.0880 0.2355 0.2479 0.080 Uiso 1 1 calc R . .
H1B H -0.0137 0.2365 0.2518 0.080 Uiso 1 1 calc R . .
C2 C -0.0510(4) 0.1910(4) 0.3173(4) 0.085(2) Uani 1 1 d . . .
H2A H -0.0518 0.2243 0.3436 0.080 Uiso 1 1 calc R . .
H2B H -0.0892 0.1684 0.3225 0.080 Uiso 1 1 calc R . .
N2 N 0.0046(3) 0.1546(3) 0.3337(3) 0.0716(16) Uani 1 1 d . . .
C3 C 0.0584(4) 0.1927(3) 0.3460(4) 0.079(2) Uani 1 1 d . . .
H3A H 0.0548 0.2105 0.3843 0.080 Uiso 1 1 calc R . .
H3B H 0.0583 0.2237 0.3169 0.080 Uiso 1 1 calc R . .
C4 C 0.1195(3) 0.1595(3) 0.3447(3) 0.0718(19) Uani 1 1 d . . .
H4A H 0.1547 0.1857 0.3536 0.080 Uiso 1 1 calc R . .
H4B H 0.1202 0.1292 0.3745 0.080 Uiso 1 1 calc R . .
N3 N 0.1266(2) 0.1334(2) 0.2876(2) 0.0637(14) Uani 1 1 d . . .
C5 C 0.1464(4) 0.1788(4) 0.2460(3) 0.082(2) Uani 1 1 d . . .
H5A H 0.1905 0.1885 0.2549 0.080 Uiso 1 1 calc R . .
H5B H 0.1215 0.2138 0.2518 0.080 Uiso 1 1 calc R . .
C6 C 0.1388(4) 0.1605(3) 0.1822(3) 0.0749(19) Uani 1 1 d . . .
H6A H 0.1516 0.1923 0.1573 0.080 Uiso 1 1 calc R . .
H6B H 0.1662 0.1274 0.1753 0.080 Uiso 1 1 calc R . .
N4 N 0.0735(3) 0.1448(3) 0.1672(3) 0.0716(16) Uani 1 1 d . . .
C7 C 0.0384(5) 0.1978(4) 0.1579(4) 0.093(3) Uani 1 1 d . . .
H7A H 0.0498 0.2151 0.1210 0.080 Uiso 1 1 calc R . .
H7B H 0.0502 0.2252 0.1891 0.080 Uiso 1 1 calc R . .
C8 C -0.0301(4) 0.1887(4) 0.1568(4) 0.081(2) Uani 1 1 d . . .
H8A H -0.0424 0.1621 0.1251 0.080 Uiso 1 1 calc R . .
H8B H -0.0516 0.2256 0.1495 0.080 Uiso 1 1 calc R . .
C9 C -0.1110(4) 0.1389(4) 0.2045(4) 0.092(3) Uani 1 1 d . . .
H9A H -0.1140 0.1185 0.1671 0.080 Uiso 1 1 calc R . .
H9B H -0.1431 0.1692 0.2039 0.080 Uiso 1 1 calc R . .
C10 C -0.1215(4) 0.0978(4) 0.2526(4) 0.080(2) Uani 1 1 d . . .
O1 O -0.0788(2) 0.0655(2) 0.2724(3) 0.0781(15) Uani 1 1 d . . .
N5 N -0.1783(3) 0.0922(4) 0.2718(4) 0.105(3) Uani 1 1 d . . .
H5 H -0.2064 0.1154 0.2562 0.080 Uiso 1 1 calc R . .
C11 C -0.2000(3) 0.0542(4) 0.3139(3) 0.122(4) Uani 1 1 d G . .
C12 C -0.1705(3) 0.0041(4) 0.3322(3) 0.130(5) Uani 1 1 d G . .
H12 H -0.1326 -0.0070 0.3161 0.080 Uiso 1 1 calc R . .
C13 C -0.1964(4) -0.0296(4) 0.3741(4) 0.148(6) Uani 1 1 d G . .
H13 H -0.1762 -0.0638 0.3867 0.080 Uiso 1 1 calc R . .
C14 C -0.2518(4) -0.0133(5) 0.3978(3) 0.230(14) Uani 1 1 d G . .
H14 H -0.2694 -0.0364 0.4264 0.080 Uiso 1 1 calc R . .
C15 C -0.2813(3) 0.0367(5) 0.3795(4) 0.191(10) Uani 1 1 d G . .
H15 H -0.3192 0.0479 0.3956 0.080 Uiso 1 1 calc R . .
C16 C -0.2554(3) 0.0705(4) 0.3375(4) 0.175(8) Uani 1 1 d G . .
H16 H -0.2756 0.1047 0.3250 0.080 Uiso 1 1 calc R . .
C17 C -0.0084(4) 0.1211(3) 0.3839(3) 0.075(2) Uani 1 1 d . . .
H17A H -0.0528 0.1103 0.3820 0.080 Uiso 1 1 calc R . .
H17B H -0.0008 0.1449 0.4188 0.080 Uiso 1 1 calc R . .
C18 C 0.0307(3) 0.0674(3) 0.3897(3) 0.0663(18) Uani 1 1 d . . .
O2 O 0.0468(2) 0.0424(2) 0.3449(2) 0.0662(12) Uani 1 1 d . . .
N6 N 0.0426(3) 0.0475(3) 0.4418(3) 0.0704(16) Uani 1 1 d . . .
H6 H 0.0329 0.0697 0.4707 0.080 Uiso 1 1 calc R . .
C19 C 0.0691(3) -0.0055(3) 0.4560(3) 0.0707(18) Uani 1 1 d . . .
C20 C 0.0545(5) -0.0538(4) 0.4267(4) 0.101(3) Uani 1 1 d . . .
H20 H 0.0262 -0.0528 0.3941 0.080 Uiso 1 1 calc R . .
C21 C 0.0813(5) -0.1048(4) 0.4448(5) 0.110(3) Uani 1 1 d . . .
H21 H 0.0719 -0.1386 0.4236 0.080 Uiso 1 1 calc R . .
C22 C 0.1213(4) -0.1081(5) 0.4928(5) 0.098(3) Uani 1 1 d . . .
H22 H 0.1396 -0.1435 0.5043 0.080 Uiso 1 1 calc R . .
C23 C 0.1334(4) -0.0614(4) 0.5221(4) 0.091(3) Uani 1 1 d . . .
H23 H 0.1596 -0.0635 0.5560 0.080 Uiso 1 1 calc R . .
C24 C 0.1094(4) -0.0096(4) 0.5053(4) 0.087(2) Uani 1 1 d . . .
H24 H 0.1200 0.0237 0.5269 0.080 Uiso 1 1 calc R . .
C25 C 0.1760(3) 0.0892(3) 0.2932(4) 0.0699(19) Uani 1 1 d . . .
H25A H 0.1723 0.0681 0.3298 0.080 Uiso 1 1 calc R . .
H25B H 0.2173 0.1077 0.2938 0.080 Uiso 1 1 calc R . .
C26 C 0.1702(3) 0.0482(3) 0.2435(3) 0.0619(17) Uani 1 1 d . . .
O3 O 0.11845(19) 0.03364(19) 0.2235(2) 0.0623(11) Uani 1 1 d . . .
N7 N 0.2236(3) 0.0279(3) 0.2234(3) 0.0666(14) Uani 1 1 d . . .
H7 H 0.2582 0.0433 0.2376 0.080 Uiso 1 1 calc R . .
C27 C 0.2296(3) -0.0155(3) 0.1817(3) 0.0603(16) Uani 1 1 d . . .
C28 C 0.2806(3) -0.0132(4) 0.1476(3) 0.0730(19) Uani 1 1 d . . .
H28 H 0.3097 0.0171 0.1520 0.080 Uiso 1 1 calc R . .
C29 C 0.2887(4) -0.0557(4) 0.1069(3) 0.075(2) Uani 1 1 d . . .
H29 H 0.3233 -0.0543 0.0830 0.080 Uiso 1 1 calc R . .
C30 C 0.2472(4) -0.0997(4) 0.1011(3) 0.0727(19) Uani 1 1 d . . .
H30 H 0.2533 -0.1289 0.0735 0.080 Uiso 1 1 calc R . .
C31 C 0.1976(3) -0.1018(3) 0.1343(4) 0.0749(19) Uani 1 1 d . . .
H31 H 0.1691 -0.1326 0.1300 0.080 Uiso 1 1 calc R . .
C32 C 0.1878(3) -0.0592(3) 0.1751(3) 0.0672(18) Uani 1 1 d . . .
H32 H 0.1524 -0.0607 0.1981 0.080 Uiso 1 1 calc R . .
C33 C 0.0714(3) 0.1101(3) 0.1148(3) 0.0725(19) Uani 1 1 d . . .
H33A H 0.1084 0.0850 0.1151 0.080 Uiso 1 1 calc R . .
H33B H 0.0729 0.1356 0.0809 0.080 Uiso 1 1 calc R . .
C34 C 0.0136(4) 0.0737(3) 0.1091(3) 0.0661(18) Uani 1 1 d . . .
O4 O -0.0109(2) 0.0550(2) 0.1536(2) 0.0648(11) Uani 1 1 d . . .
N8 N -0.0071(3) 0.0619(3) 0.0570(3) 0.0710(16) Uani 1 1 d . . .
H8 H 0.0110 0.0797 0.0289 0.080 Uiso 1 1 calc R . .
C35 C -0.0573(3) 0.0222(3) 0.0401(3) 0.0657(17) Uani 1 1 d . . .
C36 C -0.0642(3) -0.0287(3) 0.0701(3) 0.0667(17) Uani 1 1 d . . .
H36 H -0.0389 -0.0370 0.1036 0.080 Uiso 1 1 calc R . .
C37 C -0.1089(4) -0.0667(4) 0.0497(4) 0.082(2) Uani 1 1 d . . .
H37 H -0.1130 -0.1026 0.0681 0.080 Uiso 1 1 calc R . .
C38 C -0.1471(4) -0.0533(4) 0.0034(4) 0.077(2) Uani 1 1 d . . .
H38 H -0.1792 -0.0791 -0.0084 0.080 Uiso 1 1 calc R . .
C39 C -0.1403(3) -0.0036(4) -0.0263(3) 0.075(2) Uani 1 1 d . . .
H39 H -0.1671 0.0049 -0.0587 0.080 Uiso 1 1 calc R . .
C40 C -0.0936(3) 0.0348(3) -0.0085(3) 0.0676(17) Uani 1 1 d . . .
H40 H -0.0870 0.0690 -0.0296 0.080 Uiso 1 1 calc R . .
O5 O 0.0052(2) -0.0234(2) 0.2472(2) 0.0698(12) Uani 1 1 d . . .
S1 S 0.36742(10) 0.13631(9) 0.22284(11) 0.0826(6) Uani 1 1 d . . .
O6 O 0.3183(3) 0.1133(3) 0.2541(3) 0.1031(19) Uani 1 1 d . . .
O7 O 0.4046(3) 0.0944(3) 0.1948(3) 0.108(2) Uani 1 1 d . . .
O8 O 0.4032(3) 0.1823(3) 0.2473(3) 0.110(2) Uani 1 1 d . . .
C41 C 0.3249(4) 0.1705(4) 0.1620(4) 0.083(2) Uani 1 1 d . . .
F1 F 0.2879(2) 0.1339(2) 0.1332(2) 0.0969(14) Uani 1 1 d . . .
F2 F 0.3606(2) 0.1956(2) 0.1260(2) 0.1052(15) Uani 1 1 d . . .
F3 F 0.2871(2) 0.2123(2) 0.1813(3) 0.1001(15) Uani 1 1 d . . .
S2 S -0.03511(12) 0.20755(12) -0.02596(12) 0.1000(8) Uani 1 1 d . . .
O9 O -0.0002(3) 0.1750(3) 0.0151(3) 0.120(2) Uani 1 1 d . . .
O10 O -0.0138(4) 0.2623(3) -0.0369(4) 0.151(3) Uani 1 1 d . . .
O11 O -0.0496(5) 0.1742(4) -0.0753(4) 0.163(3) Uani 1 1 d . . .
C42 C -0.1117(5) 0.2150(5) 0.0042(6) 0.110(3) Uani 1 1 d . . .
F4 F -0.1071(4) 0.2478(3) 0.0479(4) 0.147(3) Uani 1 1 d . . .
F5 F -0.1336(3) 0.1666(3) 0.0207(5) 0.183(4) Uani 1 1 d . . .
F6 F -0.1500(4) 0.2389(4) -0.0330(5) 0.185(4) Uani 1 1 d . . .
S3 S -0.2672(4) 0.2271(3) 0.2837(3) 0.156(3) Uani 0.50 1 d P . .
O12 O -0.2345(5) 0.2018(6) 0.2451(5) 0.222(6) Uani 1 1 d . . .
O13 O -0.3346(6) 0.2077(8) 0.3044(15) 0.242(16) Uani 0.50 1 d P . .
C43 C -0.2321(13) 0.2320(12) 0.3513(15) 0.140(10) Uani 0.50 1 d P . .
F7 F -0.2584(6) 0.2660(5) 0.3894(6) 0.128(4) Uani 0.50 1 d P . .
F8 F -0.2197(7) 0.1844(6) 0.3789(7) 0.147(5) Uani 0.50 1 d P . .
F9 F -0.1758(7) 0.2582(7) 0.3409(11) 0.210(10) Uani 0.50 1 d P . .
S4 S 0.2500 0.3331(5) 0.0000 0.235(4) Uani 1 2 d SU . .
O14 O 0.3103(6) 0.3604(6) 0.0019(7) 0.242(6) Uani 1 1 d U . .
O15 O 0.259(3) 0.323(3) 0.0601(18) 0.500(10) Uani 0.50 1 d PU . .
C44 C 0.2634(17) 0.2662(19) 0.045(3) 0.607(10) Uani 0.50 1 d PDU . .
F10 F 0.2000(18) 0.2410(13) -0.0035(13) 0.592(15) Uani 1 1 d U . .
F11 F 0.2074(19) 0.2686(18) 0.0637(16) 0.593(9) Uani 0.50 1 d PDU . .
OW1 O 0.0638(4) 0.1479(4) 0.5216(4) 0.136(3) Uani 1 1 d . . .
OW2 O 0.0688(4) -0.1183(4) 0.2849(4) 0.154(3) Uani 1 1 d . . .
OW3 O 0.4716(5) 0.1584(4) 0.3559(5) 0.171(4) Uani 1 1 d . . .
OW4 O -0.0264(6) 0.1626(7) -0.1855(6) 0.235(6) Uani 1 1 d . . .

loop_
_atom_site_aniso_label
_atom_site_aniso_U_11
_atom_site_aniso_U_22
_atom_site_aniso_U_33
_atom_site_aniso_U_23
_atom_site_aniso_U_13
_atom_site_aniso_U_12
Eu1 0.0508(3) 0.0639(3) 0.0622(3) -0.01402(15) -0.00612(15) 0.01151(13)
N1 0.077(4) 0.079(4) 0.094(5) -0.027(4) -0.016(3) 0.019(3)
C1 0.086(6) 0.092(6) 0.082(6) -0.022(5) -0.014(4) 0.034(5)
C2 0.085(5) 0.078(5) 0.092(6) -0.022(5) 0.003(4) 0.029(4)
N2 0.064(4) 0.075(4) 0.076(4) -0.013(3) 0.004(3) 0.010(3)
C3 0.080(5) 0.072(5) 0.082(5) -0.029(4) -0.011(4) 0.007(4)
C4 0.057(4) 0.080(5) 0.078(5) -0.018(4) -0.004(3) 0.000(3)
N3 0.061(3) 0.067(4) 0.063(3) -0.011(3) -0.001(2) 0.010(3)
C5 0.091(6) 0.073(5) 0.082(6) -0.016(4) -0.012(4) -0.012(4)
C6 0.085(5) 0.069(5) 0.070(5) -0.005(4) -0.008(4) -0.012(4)
N4 0.073(4) 0.070(4) 0.071(4) -0.009(3) -0.007(3) 0.008(3)
C7 0.128(8) 0.066(5) 0.083(6) 0.000(4) -0.010(5) 0.010(5)
C8 0.083(5) 0.076(5) 0.083(6) -0.003(4) -0.011(4) 0.023(4)
C9 0.066(5) 0.111(7) 0.096(6) -0.016(5) -0.019(4) 0.033(4)
C10 0.053(5) 0.109(6) 0.078(5) -0.029(5) -0.002(4) 0.006(4)
O1 0.059(3) 0.095(4) 0.080(4) -0.020(3) 0.005(2) 0.006(3)
N5 0.031(4) 0.187(9) 0.098(6) -0.022(5) 0.003(3) 0.011(4)
C11 0.052(5) 0.205(13) 0.107(8) -0.078(9) -0.004(5) -0.011(6)
C12 0.076(7) 0.209(14) 0.104(8) -0.056(9) -0.001(6) -0.039(8)
C13 0.102(9) 0.242(17) 0.099(8) -0.024(9) 0.002(6) -0.076(10)
C14 0.160(15) 0.38(3) 0.149(13) -0.120(19) 0.030(12) -0.18(2)
C15 0.150(14) 0.28(2) 0.150(15) -0.103(15) 0.065(11) -0.065(15)
C16 0.047(7) 0.30(2) 0.179(14) -0.109(13) 0.035(7) -0.023(7)
C17 0.072(5) 0.081(5) 0.073(5) -0.022(4) -0.005(4) 0.012(4)
C18 0.051(4) 0.087(5) 0.062(5) -0.015(4) 0.005(3) -0.006(3)
O2 0.057(3) 0.078(3) 0.063(3) -0.011(2) -0.001(2) 0.006(2)
N6 0.061(4) 0.083(4) 0.067(4) -0.013(3) 0.006(3) -0.004(3)
C19 0.065(4) 0.069(5) 0.078(5) -0.005(4) 0.008(3) -0.016(3)
C20 0.120(7) 0.083(6) 0.099(7) -0.004(5) -0.022(6) -0.008(5)
C21 0.145(9) 0.070(6) 0.114(8) -0.014(6) -0.017(7) -0.003(6)
C22 0.093(6) 0.091(7) 0.109(8) 0.009(6) -0.004(5) -0.002(5)
C23 0.080(6) 0.100(7) 0.091(6) -0.004(5) -0.011(4) -0.013(5)
C24 0.095(6) 0.079(6) 0.085(6) 0.001(5) -0.016(5) 0.000(4)
C25 0.049(4) 0.083(5) 0.076(5) -0.018(4) -0.009(3) 0.003(3)
C26 0.050(4) 0.062(4) 0.073(4) -0.007(3) -0.004(3) 0.013(3)
O3 0.050(3) 0.064(3) 0.073(3) -0.015(2) 0.000(2) 0.0084(19)
N7 0.054(3) 0.078(4) 0.068(4) -0.011(3) -0.003(2) 0.005(2)
C27 0.056(4) 0.058(4) 0.066(4) -0.003(3) -0.002(3) 0.012(3)
C28 0.052(4) 0.082(5) 0.086(5) 0.004(4) 0.005(3) 0.006(3)
C29 0.067(5) 0.085(5) 0.075(5) 0.003(4) 0.016(4) 0.022(4)
C30 0.074(5) 0.074(5) 0.070(5) -0.007(4) 0.007(4) 0.017(4)
C31 0.070(5) 0.069(5) 0.086(5) -0.007(4) 0.007(4) 0.008(3)
C32 0.052(4) 0.079(5) 0.071(5) -0.001(4) 0.007(3) 0.011(3)
C33 0.074(5) 0.074(5) 0.069(5) -0.013(4) -0.001(3) 0.001(4)
C34 0.073(5) 0.062(4) 0.062(5) -0.012(3) -0.014(3) 0.002(3)
O4 0.070(3) 0.075(3) 0.050(3) -0.013(2) -0.002(2) 0.002(2)
N8 0.085(4) 0.065(4) 0.063(4) -0.001(3) 0.002(3) -0.007(3)
C35 0.060(4) 0.077(5) 0.061(4) -0.012(4) 0.004(3) -0.002(3)
C36 0.079(5) 0.064(4) 0.058(4) 0.000(3) 0.004(3) 0.001(3)
C37 0.088(6) 0.079(5) 0.080(6) -0.003(4) 0.018(5) -0.008(4)
C38 0.068(5) 0.090(6) 0.075(5) -0.023(5) 0.001(4) -0.010(4)
C39 0.067(5) 0.088(6) 0.070(5) -0.015(4) -0.004(3) 0.004(4)
C40 0.062(4) 0.078(5) 0.062(4) -0.002(4) -0.005(3) 0.003(3)
O5 0.062(3) 0.067(3) 0.080(3) -0.005(2) -0.002(2) 0.003(2)
S1 0.0715(13) 0.0691(12) 0.1062(17) -0.0039(11) -0.0077(10) -0.0051(9)
O6 0.100(4) 0.107(5) 0.104(5) 0.000(4) 0.015(3) -0.017(3)
O7 0.096(5) 0.110(5) 0.119(5) -0.031(4) -0.004(4) 0.025(4)
O8 0.119(5) 0.084(4) 0.123(5) -0.002(4) -0.036(4) -0.033(4)
C41 0.058(5) 0.075(5) 0.114(7) -0.018(5) -0.002(4) -0.008(4)
F1 0.094(3) 0.085(3) 0.110(4) -0.012(3) -0.016(3) -0.002(2)
F2 0.101(4) 0.099(4) 0.116(4) 0.016(3) -0.002(3) -0.014(3)
F3 0.095(4) 0.087(3) 0.117(4) -0.013(3) -0.010(3) 0.006(3)
S2 0.1046(17) 0.0963(17) 0.0982(18) 0.0407(15) -0.0051(13) -0.0186(13)
O9 0.109(5) 0.121(6) 0.131(6) 0.057(5) 0.008(4) 0.006(4)
O10 0.182(8) 0.108(6) 0.163(8) 0.069(5) 0.020(6) -0.035(5)
O11 0.190(8) 0.170(9) 0.130(7) -0.043(6) 0.023(6) -0.033(7)
C42 0.107(8) 0.078(7) 0.144(10) 0.007(7) -0.013(7) 0.019(5)
F4 0.202(8) 0.089(4) 0.149(6) 0.019(4) 0.006(5) 0.017(4)
F5 0.120(5) 0.085(4) 0.353(13) 0.021(6) 0.100(6) -0.012(4)
F6 0.127(6) 0.179(8) 0.243(10) -0.013(7) -0.057(6) 0.033(5)
S3 0.194(7) 0.138(6) 0.136(5) -0.026(4) 0.003(5) 0.108(6)
O12 0.196(10) 0.280(14) 0.184(10) -0.084(10) -0.052(8) 0.150(10)
O13 0.032(9) 0.132(14) 0.56(5) 0.03(2) -0.012(14) -0.007(7)
C43 0.12(2) 0.095(17) 0.21(3) -0.027(19) -0.014(18) 0.013(14)
F7 0.143(10) 0.106(9) 0.135(10) -0.043(8) 0.031(8) -0.004(7)
F8 0.181(13) 0.097(9) 0.160(13) -0.016(9) 0.000(10) -0.017(9)
F9 0.085(10) 0.135(12) 0.41(3) -0.025(15) -0.040(12) -0.001(8)
S4 0.127(5) 0.412(12) 0.169(6) 0.000 0.022(4) 0.000
O14 0.180(10) 0.190(11) 0.352(18) 0.055(12) -0.028(10) -0.020(8)
O15 0.59(2) 0.65(2) 0.244(12) 0.188(18) -0.188(17) -0.440(14)
C44 0.90(2) 0.577(18) 0.31(3) 0.245(15) -0.258(16) -0.672
F10 0.80(3) 0.56(2) 0.38(2) 0.142(19) -0.33(2) -0.34(2)
F11 0.86(2) 0.55(2) 0.335(19) 0.204(18) -0.318(19) -0.513
OW1 0.134(6) 0.130(7) 0.143(7) -0.032(5) -0.028(5) 0.001(5)
OW2 0.152(7) 0.109(6) 0.196(9) 0.020(6) -0.057(6) 0.001(5)
OW3 0.183(8) 0.154(8) 0.168(9) 0.040(7) -0.061(6) 0.011(6)
OW4 0.186(11) 0.319(18) 0.205(13) 0.017(11) 0.069(9) 0.069(11)

loop_
_atom_type_symbol
_atom_type_description
_atom_type_scat_dispersion_real
_atom_type_scat_dispersion_imag
_atom_type_scat_source
C C 0.0033 0.0016 'International Tables Vol C Tables 4.2.6.8 and 6.1.1.4'
H H 0.0000 0.0000 'International Tables Vol C Tables 4.2.6.8 and 6.1.1.4'
N N 0.0061 0.0033 'International Tables Vol C Tables 4.2.6.8 and 6.1.1.4'
O O 0.0106 0.0060 'International Tables Vol C Tables 4.2.6.8 and 6.1.1.4'
F F 0.0171 0.0103 'International Tables Vol C Tables 4.2.6.8 and 6.1.1.4'
S S 0.1246 0.1234 'International Tables Vol C Tables 4.2.6.8 and 6.1.1.4'
Eu Eu -0.1578 3.6682 'International Tables Vol C Tables 4.2.6.8 and 6.1.1.4'

loop_
_geom_angle_atom_site_label_1
_geom_angle_atom_site_label_2
_geom_angle_atom_site_label_3
_geom_angle
_geom_angle_site_symmetry_1
_geom_angle_site_symmetry_3
_geom_angle_publ_flag
O1 Eu1 O3 145.74(17) . . ?
O1 Eu1 O2 84.01(19) . . ?
O3 Eu1 O2 86.94(16) . . ?
O1 Eu1 O4 84.57(18) . . ?
O3 Eu1 O4 84.16(16) . . ?
O2 Eu1 O4 144.96(18) . . ?
O1 Eu1 O5 72.87(18) . . ?
O3 Eu1 O5 72.89(16) . . ?
O2 Eu1 O5 72.54(16) . . ?
O4 Eu1 O5 72.45(17) . . ?
O1 Eu1 N3 140.70(18) . . ?
O3 Eu1 N3 66.65(16) . . ?
O2 Eu1 N3 75.06(17) . . ?
O4 Eu1 N3 130.39(17) . . ?
O5 Eu1 N3 128.69(17) . . ?
O1 Eu1 N1 66.8(2) . . ?
O3 Eu1 N1 138.7(2) . . ?
O2 Eu1 N1 130.50(19) . . ?
O4 Eu1 N1 73.26(18) . . ?
O5 Eu1 N1 128.57(18) . . ?
N3 Eu1 N1 102.73(18) . . ?
O1 Eu1 N2 74.63(19) . . ?
O3 Eu1 N2 130.53(17) . . ?
O2 Eu1 N2 66.25(18) . . ?
O4 Eu1 N2 140.59(18) . . ?
O5 Eu1 N2 129.28(19) . . ?
N3 Eu1 N2 66.60(17) . . ?
N1 Eu1 N2 67.87(19) . . ?
O1 Eu1 N4 129.5(2) . . ?
O3 Eu1 N4 73.33(17) . . ?
O2 Eu1 N4 142.35(17) . . ?
O4 Eu1 N4 65.75(18) . . ?
O5 Eu1 N4 127.95(17) . . ?
N3 Eu1 N4 67.78(18) . . ?
N1 Eu1 N4 66.0(2) . . ?
N2 Eu1 N4 102.8(2) . . ?
O1 Eu1 C10 19.6(2) . . ?
O3 Eu1 C10 156.33(18) . . ?
O2 Eu1 C10 100.6(2) . . ?
O4 Eu1 C10 76.81(19) . . ?
O5 Eu1 C10 87.9(2) . . ?
N3 Eu1 C10 136.92(19) . . ?
N1 Eu1 C10 47.5(2) . . ?
N2 Eu1 C10 72.47(19) . . ?
N4 Eu1 C10 110.4(2) . . ?
O1 Eu1 C26 157.1(2) . . ?
O3 Eu1 C26 18.88(16) . . ?
O2 Eu1 C26 79.22(17) . . ?
O4 Eu1 C26 100.34(17) . . ?
O5 Eu1 C26 87.15(17) . . ?
N3 Eu1 C26 48.12(17) . . ?
N1 Eu1 C26 136.1(2) . . ?
N2 Eu1 C26 111.89(18) . . ?
N4 Eu1 C26 71.83(18) . . ?
C10 Eu1 C26 174.83(19) . . ?
O1 Eu1 C18 76.03(19) . . ?
O3 Eu1 C18 103.12(17) . . ?
O2 Eu1 C18 18.83(17) . . ?
O4 Eu1 C18 155.02(18) . . ?
O5 Eu1 C18 86.74(18) . . ?
N3 Eu1 C18 73.56(18) . . ?
N1 Eu1 C18 112.0(2) . . ?
N2 Eu1 C18 47.9(2) . . ?
N4 Eu1 C18 139.17(18) . . ?
C10 Eu1 C18 89.1(2) . . ?
C26 Eu1 C18 92.04(19) . . ?
C9 N1 C1 110.6(6) . . ?
C9 N1 C8 108.7(7) . . ?
C1 N1 C8 108.3(7) . . ?
C9 N1 Eu1 105.5(5) . . ?
C1 N1 Eu1 111.7(4) . . ?
C8 N1 Eu1 112.0(4) . . ?
N1 C1 C2 113.1(7) . . ?
N2 C2 C1 112.6(6) . . ?
C17 N2 C3 110.5(6) . . ?
C17 N2 C2 109.3(6) . . ?
C3 N2 C2 108.4(7) . . ?
C17 N2 Eu1 105.8(4) . . ?
C3 N2 Eu1 112.5(4) . . ?
C2 N2 Eu1 110.2(4) . . ?
N2 C3 C4 111.0(6) . . ?
N3 C4 C3 110.6(6) . . ?
C4 N3 C25 108.2(5) . . ?
C4 N3 C5 109.2(6) . . ?
C25 N3 C5 108.8(6) . . ?
C4 N3 Eu1 112.3(4) . . ?
C25 N3 Eu1 105.7(4) . . ?
C5 N3 Eu1 112.4(4) . . ?
N3 C5 C6 113.5(6) . . ?
N4 C6 C5 110.7(6) . . ?
C33 N4 C7 110.6(6) . . ?
C33 N4 C6 109.2(6) . . ?
C7 N4 C6 107.7(7) . . ?
C33 N4 Eu1 106.0(4) . . ?
C7 N4 Eu1 111.9(5) . . ?
C6 N4 Eu1 111.5(4) . . ?
N4 C7 C8 112.7(7) . . ?
C7 C8 N1 110.6(7) . . ?
N1 C9 C10 109.1(6) . . ?
O1 C10 N5 119.2(10) . . ?
O1 C10 C9 121.5(7) . . ?
N5 C10 C9 119.1(8) . . ?
O1 C10 Eu1 38.5(4) . . ?
N5 C10 Eu1 157.0(7) . . ?
C9 C10 Eu1 83.7(4) . . ?
C10 O1 Eu1 121.9(6) . . ?
C10 N5 C11 129.2(9) . . ?
C12 C11 C16 120.0 . . ?
C12 C11 N5 125.3(6) . . ?
C16 C11 N5 114.7(6) . . ?
C11 C12 C13 120.0 . . ?
C14 C13 C12 120.0 . . ?
C15 C14 C13 120.0 . . ?
C14 C15 C16 120.0 . . ?
C15 C16 C11 120.0 . . ?
N2 C17 C18 113.3(6) . . ?
O2 C18 N6 123.4(7) . . ?
O2 C18 C17 119.0(7) . . ?
N6 C18 C17 117.5(7) . . ?
O2 C18 Eu1 37.9(4) . . ?
N6 C18 Eu1 161.2(5) . . ?
C17 C18 Eu1 81.3(4) . . ?
C18 O2 Eu1 123.3(5) . . ?
C18 N6 C19 126.4(7) . . ?
C20 C19 N6 122.6(8) . . ?
C20 C19 C24 118.4(8) . . ?
N6 C19 C24 118.8(7) . . ?
C19 C20 C21 118.9(9) . . ?
C22 C21 C20 122.2(10) . . ?
C23 C22 C21 118.4(10) . . ?
C22 C23 C24 121.9(10) . . ?
C23 C24 C19 120.2(9) . . ?
N3 C25 C26 110.0(6) . . ?
O3 C26 N7 122.8(6) . . ?
O3 C26 C25 120.6(5) . . ?
N7 C26 C25 116.7(6) . . ?
O3 C26 Eu1 38.5(3) . . ?
N7 C26 Eu1 160.2(5) . . ?
C25 C26 Eu1 82.6(4) . . ?
C26 O3 Eu1 122.6(4) . . ?
C26 N7 C27 126.7(6) . . ?
C32 C27 C28 120.1(7) . . ?
C32 C27 N7 122.3(6) . . ?
C28 C27 N7 117.6(6) . . ?
C27 C28 C29 119.3(7) . . ?
C30 C29 C28 120.3(7) . . ?
C31 C30 C29 120.3(8) . . ?
C30 C31 C32 120.7(8) . . ?
C27 C32 C31 119.3(7) . . ?
N4 C33 C34 112.4(6) . . ?
O4 C34 N8 123.5(7) . . ?
O4 C34 C33 119.9(6) . . ?
N8 C34 C33 116.6(7) . . ?
C34 O4 Eu1 123.7(4) . . ?
C34 N8 C35 126.9(7) . . ?
C40 C35 C36 121.7(7) . . ?
C40 C35 N8 118.0(7) . . ?
C36 C35 N8 120.1(6) . . ?
C37 C36 C35 117.9(7) . . ?
C38 C37 C36 120.8(8) . . ?
C37 C38 C39 121.4(8) . . ?
C38 C39 C40 119.4(7) . . ?
C35 C40 C39 118.6(7) . . ?
O6 S1 O8 119.0(5) . . ?
O6 S1 O7 114.7(4) . . ?
O8 S1 O7 113.0(5) . . ?
O6 S1 C41 101.7(4) . . ?
O8 S1 C41 102.8(4) . . ?
O7 S1 C41 102.5(4) . . ?
F2 C41 F1 109.0(8) . . ?
F2 C41 F3 105.5(7) . . ?
F1 C41 F3 105.9(6) . . ?
F2 C41 S1 113.8(6) . . ?
F1 C41 S1 112.1(6) . . ?
F3 C41 S1 110.1(6) . . ?
O10 S2 O9 116.7(5) . . ?
O10 S2 O11 115.2(6) . . ?
O9 S2 O11 110.1(6) . . ?
O10 S2 C42 107.1(6) . . ?
O9 S2 C42 104.8(5) . . ?
O11 S2 C42 101.1(6) . . ?
F4 C42 F5 107.8(12) . . ?
F4 C42 F6 107.2(9) . . ?
F5 C42 F6 110.4(11) . . ?
F4 C42 S2 108.9(9) . . ?
F5 C42 S2 112.2(7) . . ?
F6 C42 S2 110.1(10) . . ?
O12 S3 O13 126.7(14) . . ?
O12 S3 C43 115.4(11) . . ?
O13 S3 C43 96.4(16) . . ?
O12 S3 O12 98.2(8) . 7_455 ?
O13 S3 O12 113.9(8) . 7_455 ?
C43 S3 O12 105.3(11) . 7_455 ?
O12 S3 S3 59.4(8) . 7_455 ?
O13 S3 S3 137.0(12) . 7_455 ?
C43 S3 S3 120.0(14) . 7_455 ?
O12 S3 S3 38.8(4) 7_455 7_455 ?
S3 O12 S3 81.8(8) . 7_455 ?
F8 C43 F7 105(3) . . ?
F8 C43 F9 108(2) . . ?
F7 C43 F9 105(2) . . ?
F8 C43 S3 118(2) . . ?
F7 C43 S3 117.6(19) . . ?
F9 C43 S3 103(2) . . ?
O15 S4 O15 160(6) 2 . ?
O15 S4 O14 88.3(17) 2 2 ?
O15 S4 O14 101(3) . 2 ?
O15 S4 O14 101(3) 2 . ?
O15 S4 O14 88.3(17) . . ?
O14 S4 O14 127.7(15) 2 . ?
O15 S4 C44 46(3) 2 2 ?
O15 S4 C44 114(4) . 2 ?
O14 S4 C44 103.4(12) 2 2 ?
O14 S4 C44 119.6(14) . 2 ?
O15 S4 C44 114(4) 2 . ?
O15 S4 C44 46(3) . . ?
O14 S4 C44 119.6(14) 2 . ?
O14 S4 C44 103.4(12) . . ?
C44 S4 C44 69(4) 2 . ?
C44 O15 S4 86(4) . . ?
C44 O15 F11 49.2(15) . . ?
S4 O15 F11 97(3) . . ?
F11 C44 O15 78(4) . . ?
F11 C44 F10 143(5) . 2 ?
O15 C44 F10 129(4) . 2 ?
F11 C44 F10 63(3) . . ?
O15 C44 F10 114(4) . . ?
F10 C44 F10 82(4) 2 . ?
F11 C44 S4 91(3) . . ?
O15 C44 S4 48(2) . . ?
F10 C44 S4 92(3) 2 . ?
F10 C44 S4 80(2) . . ?
C44 F10 F11 117(3) 2 . ?
C44 F10 C44 82(4) 2 . ?
F11 F10 C44 43.0(9) . . ?
C44 F11 O15 53(4) . . ?
C44 F11 F10 74(3) . . ?
O15 F11 F10 106(3) . . ?

loop_
_geom_bond_atom_site_label_1
_geom_bond_atom_site_label_2
_geom_bond_distance
_geom_bond_site_symmetry_2
_geom_bond_publ_flag
Eu1 O1 2.344(6) . ?
Eu1 O3 2.377(4) . ?
Eu1 O2 2.392(5) . ?
Eu1 O4 2.401(4) . ?
Eu1 O5 2.431(5) . ?
Eu1 N3 2.647(6) . ?
Eu1 N1 2.680(6) . ?
Eu1 N2 2.685(6) . ?
Eu1 N4 2.709(7) . ?
Eu1 C10 3.196(8) . ?
Eu1 C26 3.217(6) . ?
Eu1 C18 3.258(8) . ?
N1 C9 1.462(10) . ?
N1 C1 1.496(9) . ?
N1 C8 1.503(11) . ?
C1 C2 1.504(12) . ?
C2 N2 1.503(9) . ?
N2 C17 1.443(10) . ?
N2 C3 1.480(10) . ?
C3 C4 1.531(10) . ?
C4 N3 1.474(9) . ?
N3 C25 1.486(9) . ?
N3 C5 1.510(10) . ?
C5 C6 1.545(10) . ?
C6 N4 1.482(9) . ?
N4 C33 1.461(9) . ?
N4 C7 1.464(10) . ?
C7 C8 1.491(12) . ?
C9 C10 1.500(13) . ?
C10 O1 1.261(10) . ?
C10 N5 1.328(11) . ?
N5 C11 1.417(11) . ?
C11 C12 1.3900 . ?
C11 C16 1.3900 . ?
C12 C13 1.3900 . ?
C13 C14 1.3900 . ?
C14 C15 1.3900 . ?
C15 C16 1.3900 . ?
C17 C18 1.514(11) . ?
C18 O2 1.258(8) . ?
C18 N6 1.311(10) . ?
N6 C19 1.399(10) . ?
C19 C20 1.349(12) . ?
C19 C24 1.409(11) . ?
C20 C21 1.382(14) . ?
C21 C22 1.381(14) . ?
C22 C23 1.307(13) . ?
C23 C24 1.367(13) . ?
C25 C26 1.500(10) . ?
C26 O3 1.236(8) . ?
C26 N7 1.349(8) . ?
N7 C27 1.414(8) . ?
C27 C32 1.366(10) . ?
C27 C28 1.386(9) . ?
C28 C29 1.388(11) . ?
C29 C30 1.366(12) . ?
C30 C31 1.347(10) . ?
C31 C32 1.398(11) . ?
C33 C34 1.509(11) . ?
C34 O4 1.259(9) . ?
C34 N8 1.302(10) . ?
N8 C35 1.466(9) . ?
C35 C40 1.377(10) . ?
C35 C36 1.391(10) . ?
C36 C37 1.379(11) . ?
C37 C38 1.362(12) . ?
C38 C39 1.362(12) . ?
C39 C40 1.399(10) . ?
S1 O6 1.417(6) . ?
S1 O8 1.426(6) . ?
S1 O7 1.440(6) . ?
S1 C41 1.834(10) . ?
C41 F2 1.302(10) . ?
C41 F1 1.329(9) . ?
C41 F3 1.363(9) . ?
S2 O10 1.387(7) . ?
S2 O9 1.411(7) . ?
S2 O11 1.411(9) . ?
S2 C42 1.831(12) . ?
C42 F4 1.274(13) . ?
C42 F5 1.292(12) . ?
C42 F6 1.294(13) . ?
S3 O12 1.308(11) . ?
S3 O13 1.616(19) . ?
S3 C43 1.72(3) . ?
S3 O12 1.795(17) 7_455 ?
S3 S3 2.065(18) 7_455 ?
O12 S3 1.795(17) 7_455 ?
C43 F8 1.31(3) . ?
C43 F7 1.34(3) . ?
C43 F9 1.39(3) . ?
S4 O15 1.42(4) 2 ?
S4 O15 1.42(4) . ?
S4 O14 1.446(14) 2 ?
S4 O14 1.446(14) . ?
S4 C44 1.90(5) 2 ?
S4 C44 1.90(5) . ?
O15 C44 1.37(8) . ?
O15 F11 1.68(5) . ?
C44 F11 1.3000(11) . ?
C44 F10 1.41(6) 2 ?
C44 F10 1.84(5) . ?
F10 C44 1.41(6) 2 ?
F10 F11 1.69(5) . ?

loop_
_geom_hbond_atom_site_label_D
_geom_hbond_atom_site_label_H
_geom_hbond_atom_site_label_A
_geom_hbond_distance_DH
_geom_hbond_distance_HA
_geom_hbond_distance_DA
_geom_hbond_angle_DHA
_geom_hbond_site_symmetry_A
N5 H5 O12 0.88 2.12 2.890(15) 145.6 .
N6 H6 OW1 0.88 2.26 3.014(10) 143.2 .
N7 H7 O6 0.88 2.11 2.922(9) 152.7 .
N8 H8 O9 0.88 2.26 2.825(9) 121.5 .

loop_
_geom_torsion_atom_site_label_1
_geom_torsion_atom_site_label_2
_geom_torsion_atom_site_label_3
_geom_torsion_atom_site_label_4
_geom_torsion
_geom_torsion_site_symmetry_1
_geom_torsion_site_symmetry_2
_geom_torsion_site_symmetry_3
_geom_torsion_site_symmetry_4
_geom_torsion_publ_flag
O1 Eu1 N1 C9 -26.9(5) . . . . ?
O3 Eu1 N1 C9 124.1(5) . . . . ?
O2 Eu1 N1 C9 -85.8(5) . . . . ?
O4 Eu1 N1 C9 64.4(5) . . . . ?
O5 Eu1 N1 C9 14.4(6) . . . . ?
N3 Eu1 N1 C9 -166.9(5) . . . . ?
N2 Eu1 N1 C9 -109.0(5) . . . . ?
N4 Eu1 N1 C9 134.8(5) . . . . ?
C10 Eu1 N1 C9 -22.9(5) . . . . ?
C26 Eu1 N1 C9 151.9(5) . . . . ?
C18 Eu1 N1 C9 -89.7(5) . . . . ?
O1 Eu1 N1 C1 93.3(6) . . . . ?
O3 Eu1 N1 C1 -115.7(6) . . . . ?
O2 Eu1 N1 C1 34.4(7) . . . . ?
O4 Eu1 N1 C1 -175.5(6) . . . . ?
O5 Eu1 N1 C1 134.5(5) . . . . ?
N3 Eu1 N1 C1 -46.7(6) . . . . ?
N2 Eu1 N1 C1 11.2(6) . . . . ?
N4 Eu1 N1 C1 -105.1(6) . . . . ?
C10 Eu1 N1 C1 97.3(6) . . . . ?
C26 Eu1 N1 C1 -87.9(6) . . . . ?
C18 Eu1 N1 C1 30.5(6) . . . . ?
O1 Eu1 N1 C8 -145.0(5) . . . . ?
O3 Eu1 N1 C8 6.0(6) . . . . ?
O2 Eu1 N1 C8 156.1(5) . . . . ?
O4 Eu1 N1 C8 -53.7(5) . . . . ?
O5 Eu1 N1 C8 -103.7(5) . . . . ?
N3 Eu1 N1 C8 75.0(5) . . . . ?
N2 Eu1 N1 C8 132.9(6) . . . . ?
N4 Eu1 N1 C8 16.7(5) . . . . ?
C10 Eu1 N1 C8 -141.0(6) . . . . ?
C26 Eu1 N1 C8 33.8(6) . . . . ?
C18 Eu1 N1 C8 152.2(5) . . . . ?
C9 N1 C1 C2 77.7(9) . . . . ?
C8 N1 C1 C2 -163.4(7) . . . . ?
Eu1 N1 C1 C2 -39.5(8) . . . . ?
N1 C1 C2 N2 58.9(10) . . . . ?
C1 C2 N2 C17 -160.9(7) . . . . ?
C1 C2 N2 C3 78.5(9) . . . . ?
C1 C2 N2 Eu1 -45.0(8) . . . . ?
O1 Eu1 N2 C17 64.3(5) . . . . ?
O3 Eu1 N2 C17 -88.9(5) . . . . ?
O2 Eu1 N2 C17 -25.8(4) . . . . ?
O4 Eu1 N2 C17 125.0(5) . . . . ?
O5 Eu1 N2 C17 12.6(5) . . . . ?
N3 Eu1 N2 C17 -109.1(5) . . . . ?
N1 Eu1 N2 C17 135.1(5) . . . . ?
N4 Eu1 N2 C17 -167.8(4) . . . . ?
C10 Eu1 N2 C17 84.6(5) . . . . ?
C26 Eu1 N2 C17 -92.4(5) . . . . ?
C18 Eu1 N2 C17 -20.6(4) . . . . ?
O1 Eu1 N2 C3 -174.9(6) . . . . ?
O3 Eu1 N2 C3 31.9(6) . . . . ?
O2 Eu1 N2 C3 94.9(5) . . . . ?
O4 Eu1 N2 C3 -114.2(5) . . . . ?
O5 Eu1 N2 C3 133.4(5) . . . . ?
N3 Eu1 N2 C3 11.6(5) . . . . ?
N1 Eu1 N2 C3 -104.2(5) . . . . ?
N4 Eu1 N2 C3 -47.0(5) . . . . ?
C10 Eu1 N2 C3 -154.6(6) . . . . ?
C26 Eu1 N2 C3 28.3(6) . . . . ?
C18 Eu1 N2 C3 100.2(5) . . . . ?
O1 Eu1 N2 C2 -53.8(5) . . . . ?
O3 Eu1 N2 C2 153.0(5) . . . . ?
O2 Eu1 N2 C2 -143.9(6) . . . . ?
O4 Eu1 N2 C2 6.9(7) . . . . ?
O5 Eu1 N2 C2 -105.5(5) . . . . ?
N3 Eu1 N2 C2 132.8(6) . . . . ?
N1 Eu1 N2 C2 17.0(5) . . . . ?
N4 Eu1 N2 C2 74.1(5) . . . . ?
C10 Eu1 N2 C2 -33.5(5) . . . . ?
C26 Eu1 N2 C2 149.5(5) . . . . ?
C18 Eu1 N2 C2 -138.7(6) . . . . ?
C17 N2 C3 C4 77.6(8) . . . . ?
C2 N2 C3 C4 -162.5(7) . . . . ?
Eu1 N2 C3 C4 -40.4(8) . . . . ?
N2 C3 C4 N3 60.1(9) . . . . ?
C3 C4 N3 C25 -164.1(6) . . . . ?
C3 C4 N3 C5 77.5(7) . . . . ?
C3 C4 N3 Eu1 -47.8(7) . . . . ?
O1 Eu1 N3 C4 9.1(6) . . . . ?
O3 Eu1 N3 C4 -144.3(5) . . . . ?
O2 Eu1 N3 C4 -51.1(5) . . . . ?
O4 Eu1 N3 C4 156.6(4) . . . . ?
O5 Eu1 N3 C4 -103.4(5) . . . . ?
N1 Eu1 N3 C4 77.9(5) . . . . ?
N2 Eu1 N3 C4 19.1(5) . . . . ?
N4 Eu1 N3 C4 135.0(5) . . . . ?
C10 Eu1 N3 C4 38.5(6) . . . . ?
C26 Eu1 N3 C4 -139.9(6) . . . . ?
C18 Eu1 N3 C4 -31.6(5) . . . . ?
O1 Eu1 N3 C25 126.9(5) . . . . ?
O3 Eu1 N3 C25 -26.5(4) . . . . ?
O2 Eu1 N3 C25 66.7(4) . . . . ?
O4 Eu1 N3 C25 -85.6(5) . . . . ?
O5 Eu1 N3 C25 14.4(5) . . . . ?
N1 Eu1 N3 C25 -164.3(5) . . . . ?
N2 Eu1 N3 C25 136.9(5) . . . . ?
N4 Eu1 N3 C25 -107.2(5) . . . . ?
C10 Eu1 N3 C25 156.3(5) . . . . ?
C26 Eu1 N3 C25 -22.1(4) . . . . ?
C18 Eu1 N3 C25 86.2(5) . . . . ?
O1 Eu1 N3 C5 -114.5(5) . . . . ?
O3 Eu1 N3 C5 92.1(5) . . . . ?
O2 Eu1 N3 C5 -174.7(5) . . . . ?
O4 Eu1 N3 C5 33.0(5) . . . . ?
O5 Eu1 N3 C5 133.0(4) . . . . ?
N1 Eu1 N3 C5 -45.7(5) . . . . ?
N2 Eu1 N3 C5 -104.5(5) . . . . ?
N4 Eu1 N3 C5 11.4(4) . . . . ?
C10 Eu1 N3 C5 -85.1(5) . . . . ?
C26 Eu1 N3 C5 96.5(5) . . . . ?
C18 Eu1 N3 C5 -155.2(5) . . . . ?
C4 N3 C5 C6 -165.0(6) . . . . ?
C25 N3 C5 C6 77.1(8) . . . . ?
Eu1 N3 C5 C6 -39.6(8) . . . . ?
N3 C5 C6 N4 57.8(9) . . . . ?
C5 C6 N4 C33 -160.9(7) . . . . ?
C5 C6 N4 C7 79.0(8) . . . . ?
C5 C6 N4 Eu1 -44.1(7) . . . . ?
O1 Eu1 N4 C33 -85.5(5) . . . . ?
O3 Eu1 N4 C33 65.2(4) . . . . ?
O2 Eu1 N4 C33 126.5(4) . . . . ?
O4 Eu1 N4 C33 -25.9(4) . . . . ?
O5 Eu1 N4 C33 13.7(5) . . . . ?
N3 Eu1 N4 C33 136.2(5) . . . . ?
N1 Eu1 N4 C33 -107.5(5) . . . . ?
N2 Eu1 N4 C33 -166.0(4) . . . . ?
C10 Eu1 N4 C33 -90.2(4) . . . . ?
C26 Eu1 N4 C33 84.9(4) . . . . ?
C18 Eu1 N4 C33 156.1(4) . . . . ?
O1 Eu1 N4 C7 35.2(6) . . . . ?
O3 Eu1 N4 C7 -174.2(5) . . . . ?
O2 Eu1 N4 C7 -112.8(5) . . . . ?
O4 Eu1 N4 C7 94.8(5) . . . . ?
O5 Eu1 N4 C7 134.3(5) . . . . ?
N3 Eu1 N4 C7 -103.1(5) . . . . ?
N1 Eu1 N4 C7 13.1(5) . . . . ?
N2 Eu1 N4 C7 -45.3(5) . . . . ?
C10 Eu1 N4 C7 30.5(5) . . . . ?
C26 Eu1 N4 C7 -154.5(5) . . . . ?
C18 Eu1 N4 C7 -83.3(6) . . . . ?
O1 Eu1 N4 C6 155.8(4) . . . . ?
O3 Eu1 N4 C6 -53.5(4) . . . . ?
O2 Eu1 N4 C6 7.8(6) . . . . ?
O4 Eu1 N4 C6 -144.6(5) . . . . ?
O5 Eu1 N4 C6 -105.0(5) . . . . ?
N3 Eu1 N4 C6 17.5(4) . . . . ?
N1 Eu1 N4 C6 133.8(5) . . . . ?
N2 Eu1 N4 C6 75.3(5) . . . . ?
C10 Eu1 N4 C6 151.1(4) . . . . ?
C26 Eu1 N4 C6 -33.8(4) . . . . ?
C18 Eu1 N4 C6 37.4(6) . . . . ?
C33 N4 C7 C8 75.0(9) . . . . ?
C6 N4 C7 C8 -165.8(7) . . . . ?
Eu1 N4 C7 C8 -43.0(8) . . . . ?
N4 C7 C8 N1 60.6(9) . . . . ?
C9 N1 C8 C7 -161.6(7) . . . . ?
C1 N1 C8 C7 78.2(8) . . . . ?
Eu1 N1 C8 C7 -45.4(8) . . . . ?
C1 N1 C9 C10 -80.6(8) . . . . ?
C8 N1 C9 C10 160.6(7) . . . . ?
Eu1 N1 C9 C10 40.3(7) . . . . ?
N1 C9 C10 O1 -39.5(11) . . . . ?
N1 C9 C10 N5 145.5(8) . . . . ?
N1 C9 C10 Eu1 -31.7(6) . . . . ?
O3 Eu1 C10 O1 74.3(8) . . . . ?
O2 Eu1 C10 O1 -32.6(6) . . . . ?
O4 Eu1 C10 O1 111.7(6) . . . . ?
O5 Eu1 C10 O1 39.2(6) . . . . ?
N3 Eu1 C10 O1 -112.0(6) . . . . ?
N1 Eu1 C10 O1 -169.1(7) . . . . ?
N2 Eu1 C10 O1 -93.4(6) . . . . ?
N4 Eu1 C10 O1 169.2(6) . . . . ?
C26 Eu1 C10 O1 55(2) . . . . ?
C18 Eu1 C10 O1 -47.6(6) . . . . ?
O1 Eu1 C10 N5 16.9(14) . . . . ?
O3 Eu1 C10 N5 91.2(16) . . . . ?
O2 Eu1 C10 N5 -15.7(16) . . . . ?
O4 Eu1 C10 N5 128.5(16) . . . . ?
O5 Eu1 C10 N5 56.1(16) . . . . ?
N3 Eu1 C10 N5 -95.1(16) . . . . ?
N1 Eu1 C10 N5 -152.2(17) . . . . ?
N2 Eu1 C10 N5 -76.5(16) . . . . ?
N4 Eu1 C10 N5 -174.0(16) . . . . ?
C26 Eu1 C10 N5 72(3) . . . . ?
C18 Eu1 C10 N5 -30.7(16) . . . . ?
O1 Eu1 C10 C9 -169.3(9) . . . . ?
O3 Eu1 C10 C9 -95.0(7) . . . . ?
O2 Eu1 C10 C9 158.1(5) . . . . ?
O4 Eu1 C10 C9 -57.7(5) . . . . ?
O5 Eu1 C10 C9 -130.1(5) . . . . ?
N3 Eu1 C10 C9 78.7(5) . . . . ?
N1 Eu1 C10 C9 21.6(4) . . . . ?
N2 Eu1 C10 C9 97.3(5) . . . . ?
N4 Eu1 C10 C9 -0.2(5) . . . . ?
C26 Eu1 C10 C9 -115(2) . . . . ?
C18 Eu1 C10 C9 143.1(5) . . . . ?
N5 C10 O1 Eu1 -172.5(6) . . . . ?
C9 C10 O1 Eu1 12.5(10) . . . . ?
O3 Eu1 O1 C10 -136.6(5) . . . . ?
O2 Eu1 O1 C10 147.8(6) . . . . ?
O4 Eu1 O1 C10 -65.4(6) . . . . ?
O5 Eu1 O1 C10 -138.6(6) . . . . ?
N3 Eu1 O1 C10 90.3(6) . . . . ?
N1 Eu1 O1 C10 8.7(6) . . . . ?
N2 Eu1 O1 C10 80.8(6) . . . . ?
N4 Eu1 O1 C10 -13.2(7) . . . . ?
C26 Eu1 O1 C10 -169.1(5) . . . . ?
C18 Eu1 O1 C10 130.5(6) . . . . ?
O1 C10 N5 C11 0.8(14) . . . . ?
C9 C10 N5 C11 175.9(8) . . . . ?
Eu1 C10 N5 C11 -11(2) . . . . ?
C10 N5 C11 C12 -19.3(12) . . . . ?
C10 N5 C11 C16 160.4(8) . . . . ?
C16 C11 C12 C13 0.0 . . . . ?
N5 C11 C12 C13 179.7(7) . . . . ?
C11 C12 C13 C14 0.0 . . . . ?
C12 C13 C14 C15 0.0 . . . . ?
C13 C14 C15 C16 0.0 . . . . ?
C14 C15 C16 C11 0.0 . . . . ?
C12 C11 C16 C15 0.0 . . . . ?
N5 C11 C16 C15 -179.7(6) . . . . ?
C3 N2 C17 C18 -84.4(7) . . . . ?
C2 N2 C17 C18 156.3(7) . . . . ?
Eu1 N2 C17 C18 37.6(7) . . . . ?
N2 C17 C18 O2 -32.1(10) . . . . ?
N2 C17 C18 N6 152.0(6) . . . . ?
N2 C17 C18 Eu1 -29.3(6) . . . . ?
O1 Eu1 C18 O2 113.3(5) . . . . ?
O3 Eu1 C18 O2 -31.4(5) . . . . ?
O4 Eu1 C18 O2 73.3(7) . . . . ?
O5 Eu1 C18 O2 40.2(5) . . . . ?
N3 Eu1 C18 O2 -91.8(5) . . . . ?
N1 Eu1 C18 O2 170.8(5) . . . . ?
N2 Eu1 C18 O2 -164.9(6) . . . . ?
N4 Eu1 C18 O2 -111.0(5) . . . . ?
C10 Eu1 C18 O2 128.1(5) . . . . ?
C26 Eu1 C18 O2 -46.8(5) . . . . ?
O1 Eu1 C18 N6 113.5(16) . . . . ?
O3 Eu1 C18 N6 -31.2(16) . . . . ?
O2 Eu1 C18 N6 0.2(13) . . . . ?
O4 Eu1 C18 N6 73.4(16) . . . . ?
O5 Eu1 C18 N6 40.4(15) . . . . ?
N3 Eu1 C18 N6 -91.7(16) . . . . ?
N1 Eu1 C18 N6 170.9(15) . . . . ?
N2 Eu1 C18 N6 -164.7(16) . . . . ?
N4 Eu1 C18 N6 -110.8(15) . . . . ?
C10 Eu1 C18 N6 128.3(16) . . . . ?
C26 Eu1 C18 N6 -46.7(16) . . . . ?
O1 Eu1 C18 C17 -62.7(4) . . . . ?
O3 Eu1 C18 C17 152.5(4) . . . . ?
O2 Eu1 C18 C17 -176.1(8) . . . . ?
O4 Eu1 C18 C17 -102.8(6) . . . . ?
O5 Eu1 C18 C17 -135.9(4) . . . . ?
N3 Eu1 C18 C17 92.1(4) . . . . ?
N1 Eu1 C18 C17 -5.3(5) . . . . ?
N2 Eu1 C18 C17 19.0(4) . . . . ?
N4 Eu1 C18 C17 72.9(5) . . . . ?
C10 Eu1 C18 C17 -48.0(5) . . . . ?
C26 Eu1 C18 C17 137.1(4) . . . . ?
N6 C18 O2 Eu1 -179.9(5) . . . . ?
C17 C18 O2 Eu1 4.4(9) . . . . ?
O1 Eu1 O2 C18 -63.6(5) . . . . ?
O3 Eu1 O2 C18 149.5(5) . . . . ?
O4 Eu1 O2 C18 -135.2(5) . . . . ?
O5 Eu1 O2 C18 -137.5(5) . . . . ?
N3 Eu1 O2 C18 82.8(5) . . . . ?
N1 Eu1 O2 C18 -11.3(6) . . . . ?
N2 Eu1 O2 C18 12.2(5) . . . . ?
N4 Eu1 O2 C18 92.1(6) . . . . ?
C10 Eu1 O2 C18 -53.2(5) . . . . ?
C26 Eu1 O2 C18 132.1(5) . . . . ?
O2 C18 N6 C19 -6.3(11) . . . . ?
C17 C18 N6 C19 169.4(7) . . . . ?
Eu1 C18 N6 C19 -6(2) . . . . ?
C18 N6 C19 C20 -39.8(12) . . . . ?
C18 N6 C19 C24 144.7(8) . . . . ?
N6 C19 C20 C21 -177.8(9) . . . . ?
C24 C19 C20 C21 -2.4(14) . . . . ?
C19 C20 C21 C22 1.7(17) . . . . ?
C20 C21 C22 C23 0.7(17) . . . . ?
C21 C22 C23 C24 -2.4(15) . . . . ?
C22 C23 C24 C19 1.7(14) . . . . ?
C20 C19 C24 C23 0.8(13) . . . . ?
N6 C19 C24 C23 176.4(8) . . . . ?
C4 N3 C25 C26 160.3(6) . . . . ?
C5 N3 C25 C26 -81.1(7) . . . . ?
Eu1 N3 C25 C26 39.8(7) . . . . ?
N3 C25 C26 O3 -37.1(10) . . . . ?
N3 C25 C26 N7 144.1(7) . . . . ?
N3 C25 C26 Eu1 -30.8(5) . . . . ?
O1 Eu1 C26 O3 69.1(8) . . . . ?
O2 Eu1 C26 O3 112.9(5) . . . . ?
O4 Eu1 C26 O3 -31.5(6) . . . . ?
O5 Eu1 C26 O3 40.1(5) . . . . ?
N3 Eu1 C26 O3 -167.6(6) . . . . ?
N1 Eu1 C26 O3 -108.0(6) . . . . ?
N2 Eu1 C26 O3 171.6(5) . . . . ?
N4 Eu1 C26 O3 -91.5(6) . . . . ?
C10 Eu1 C26 O3 25(3) . . . . ?
C18 Eu1 C26 O3 126.7(5) . . . . ?
O1 Eu1 C26 N7 91.5(16) . . . . ?
O3 Eu1 C26 N7 22.4(13) . . . . ?
O2 Eu1 C26 N7 135.3(16) . . . . ?
O4 Eu1 C26 N7 -9.1(16) . . . . ?
O5 Eu1 C26 N7 62.5(15) . . . . ?
N3 Eu1 C26 N7 -145.2(16) . . . . ?
N1 Eu1 C26 N7 -85.6(16) . . . . ?
N2 Eu1 C26 N7 -166.0(15) . . . . ?
N4 Eu1 C26 N7 -69.1(15) . . . . ?
C10 Eu1 C26 N7 47(3) . . . . ?
C18 Eu1 C26 N7 149.1(15) . . . . ?
O1 Eu1 C26 C25 -102.0(6) . . . . ?
O3 Eu1 C26 C25 -171.1(8) . . . . ?
O2 Eu1 C26 C25 -58.3(4) . . . . ?
O4 Eu1 C26 C25 157.4(4) . . . . ?
O5 Eu1 C26 C25 -131.0(5) . . . . ?
N3 Eu1 C26 C25 21.2(4) . . . . ?
N1 Eu1 C26 C25 80.8(5) . . . . ?
N2 Eu1 C26 C25 0.5(5) . . . . ?
N4 Eu1 C26 C25 97.3(5) . . . . ?
C10 Eu1 C26 C25 -147(2) . . . . ?
C18 Eu1 C26 C25 -44.4(5) . . . . ?
N7 C26 O3 Eu1 -171.2(5) . . . . ?
C25 C26 O3 Eu1 10.2(9) . . . . ?
O1 Eu1 O3 C26 -139.7(5) . . . . ?
O2 Eu1 O3 C26 -65.0(5) . . . . ?
O4 Eu1 O3 C26 148.9(6) . . . . ?
O5 Eu1 O3 C26 -137.7(6) . . . . ?
N3 Eu1 O3 C26 10.0(5) . . . . ?
N1 Eu1 O3 C26 92.7(6) . . . . ?
N2 Eu1 O3 C26 -10.2(6) . . . . ?
N4 Eu1 O3 C26 82.5(6) . . . . ?
C10 Eu1 O3 C26 -174.6(6) . . . . ?
C18 Eu1 O3 C26 -55.3(6) . . . . ?
O3 C26 N7 C27 -6.3(12) . . . . ?
C25 C26 N7 C27 172.4(7) . . . . ?
Eu1 C26 N7 C27 -23(2) . . . . ?
C26 N7 C27 C32 -30.3(11) . . . . ?
C26 N7 C27 C28 150.8(7) . . . . ?
C32 C27 C28 C29 -0.1(11) . . . . ?
N7 C27 C28 C29 178.8(6) . . . . ?
C27 C28 C29 C30 -0.7(12) . . . . ?
C28 C29 C30 C31 0.7(12) . . . . ?
C29 C30 C31 C32 0.1(12) . . . . ?
C28 C27 C32 C31 1.0(11) . . . . ?
N7 C27 C32 C31 -177.9(7) . . . . ?
C30 C31 C32 C27 -0.9(12) . . . . ?
C7 N4 C33 C34 -84.2(9) . . . . ?
C6 N4 C33 C34 157.5(6) . . . . ?
Eu1 N4 C33 C34 37.3(7) . . . . ?
N4 C33 C34 O4 -31.6(10) . . . . ?
N4 C33 C34 N8 150.4(7) . . . . ?
N8 C34 O4 Eu1 -178.0(5) . . . . ?
C33 C34 O4 Eu1 4.1(9) . . . . ?
O1 Eu1 O4 C34 150.7(6) . . . . ?
O3 Eu1 O4 C34 -61.7(5) . . . . ?
O2 Eu1 O4 C34 -137.9(5) . . . . ?
O5 Eu1 O4 C34 -135.6(6) . . . . ?
N3 Eu1 O4 C34 -9.3(6) . . . . ?
N1 Eu1 O4 C34 83.3(6) . . . . ?
N2 Eu1 O4 C34 93.0(6) . . . . ?
N4 Eu1 O4 C34 12.6(5) . . . . ?
C10 Eu1 O4 C34 132.4(6) . . . . ?
C26 Eu1 O4 C34 -52.0(6) . . . . ?
C18 Eu1 O4 C34 -170.5(5) . . . . ?
O4 C34 N8 C35 -5.8(12) . . . . ?
C33 C34 N8 C35 172.1(6) . . . . ?
C34 N8 C35 C40 147.4(8) . . . . ?
C34 N8 C35 C36 -37.6(11) . . . . ?
C40 C35 C36 C37 0.0(11) . . . . ?
N8 C35 C36 C37 -174.8(7) . . . . ?
C35 C36 C37 C38 -3.4(12) . . . . ?
C36 C37 C38 C39 3.9(13) . . . . ?
C37 C38 C39 C40 -0.8(12) . . . . ?
C36 C35 C40 C39 3.0(11) . . . . ?
N8 C35 C40 C39 177.9(6) . . . . ?
C38 C39 C40 C35 -2.6(11) . . . . ?
O6 S1 C41 F2 179.8(6) . . . . ?
O8 S1 C41 F2 56.1(7) . . . . ?
O7 S1 C41 F2 -61.4(7) . . . . ?
O6 S1 C41 F1 -56.0(7) . . . . ?
O8 S1 C41 F1 -179.7(6) . . . . ?
O7 S1 C41 F1 62.9(7) . . . . ?
O6 S1 C41 F3 61.6(6) . . . . ?
O8 S1 C41 F3 -62.1(7) . . . . ?
O7 S1 C41 F3 -179.6(6) . . . . ?
O10 S2 C42 F4 -55.0(9) . . . . ?
O9 S2 C42 F4 69.7(9) . . . . ?
O11 S2 C42 F4 -175.9(8) . . . . ?
O10 S2 C42 F5 -174.2(10) . . . . ?
O9 S2 C42 F5 -49.6(12) . . . . ?
O11 S2 C42 F5 64.9(12) . . . . ?
O10 S2 C42 F6 62.4(10) . . . . ?
O9 S2 C42 F6 -173.0(9) . . . . ?
O11 S2 C42 F6 -58.5(10) . . . . ?
O13 S3 O12 S3 128.2(14) . . . 7_455 ?
C43 S3 O12 S3 -111.3(15) . . . 7_455 ?
O12 S3 O12 S3 0.000(1) 7_455 . . 7_455 ?
O12 S3 C43 F8 -64(3) . . . . ?
O13 S3 C43 F8 72(2) . . . . ?
O12 S3 C43 F8 -171(2) 7_455 . . . ?
S3 S3 C43 F8 -132(2) 7_455 . . . ?
O12 S3 C43 F7 168(2) . . . . ?
O13 S3 C43 F7 -56(2) . . . . ?
O12 S3 C43 F7 61(2) 7_455 . . . ?
S3 S3 C43 F7 100(2) 7_455 . . . ?
O12 S3 C43 F9 54(2) . . . . ?
O13 S3 C43 F9 -169.9(15) . . . . ?
O12 S3 C43 F9 -53.0(16) 7_455 . . . ?
S3 S3 C43 F9 -13.8(19) 7_455 . . . ?
O15 S4 O15 C44 6(2) 2 . . . ?
O14 S4 O15 C44 121(3) 2 . . . ?
O14 S4 O15 C44 -111(3) . . . . ?
C44 S4 O15 C44 11(4) 2 . . . ?
O15 S4 O15 F11 -42(3) 2 . . . ?
O14 S4 O15 F11 73(4) 2 . . . ?
O14 S4 O15 F11 -159(4) . . . . ?
C44 S4 O15 F11 -37(5) 2 . . . ?
C44 S4 O15 F11 -48.0(19) . . . . ?
S4 O15 C44 F11 -103(4) . . . . ?
S4 O15 C44 F10 49(6) . . . 2 ?
F11 O15 C44 F10 152(8) . . . 2 ?
S4 O15 C44 F10 -50(5) . . . . ?
F11 O15 C44 F10 53(3) . . . . ?
F11 O15 C44 S4 103(4) . . . . ?
O15 S4 C44 F11 -105(4) 2 . . . ?
O15 S4 C44 F11 73(5) . . . . ?
O14 S4 C44 F11 -3(4) 2 . . . ?
O14 S4 C44 F11 147(3) . . . . ?
C44 S4 C44 F11 -97(3) 2 . . . ?
O15 S4 C44 O15 -177.6(8) 2 . . . ?
O14 S4 C44 O15 -75(3) 2 . . . ?
O14 S4 C44 O15 74(4) . . . . ?
C44 S4 C44 O15 -169(4) 2 . . . ?
O15 S4 C44 F10 38(4) 2 . . 2 ?
O15 S4 C44 F10 -144(4) . . . 2 ?
O14 S4 C44 F10 141(2) 2 . . 2 ?
O14 S4 C44 F10 -70(3) . . . 2 ?
C44 S4 C44 F10 47(3) 2 . . 2 ?
O15 S4 C44 F10 -43(4) 2 . . . ?
O15 S4 C44 F10 134(5) . . . . ?
O14 S4 C44 F10 59(3) 2 . . . ?
O14 S4 C44 F10 -152(2) . . . . ?
C44 S4 C44 F10 -34.7(19) 2 . . . ?
F11 C44 F10 C44 143(3) . . . 2 ?
O15 C44 F10 C44 82(5) . . . 2 ?
F10 C44 F10 C44 -47(4) 2 . . 2 ?
S4 C44 F10 C44 46(3) . . . 2 ?
O15 C44 F10 F11 -61(4) . . . . ?
F10 C44 F10 F11 170(4) 2 . . . ?
S4 C44 F10 F11 -97(3) . . . . ?
F10 C44 F11 O15 -142(9) 2 . . . ?
F10 C44 F11 O15 -125(3) . . . . ?
S4 C44 F11 O15 -46.6(19) . . . . ?
O15 C44 F11 F10 125(3) . . . . ?
F10 C44 F11 F10 -17(7) 2 . . . ?
S4 C44 F11 F10 78(2) . . . . ?
S4 O15 F11 C44 78(5) . . . . ?
C44 O15 F11 F10 -55(4) . . . . ?
S4 O15 F11 F10 23(5) . . . . ?
C44 F10 F11 C44 -42(4) 2 . . . ?
C44 F10 F11 O15 1(6) 2 . . . ?
C44 F10 F11 O15 43(4) . . . . ?
